data_4301063
loop_
_publ_author_name
'Konu, Jari'
'Chivers, Tristram'
'Schatte, Gabriele'
'Parvez, Masood'
'Laitinen, Risto S.'

_publ_section_title
;
 Formation of N--I Charge-Transfer Bonds and Ion Pairs in Polyiodides with
 Imidotellurium Cations
;
_journal_coden_ASTM INOCAJ
_journal_issue 8
_journal_name_full 'Inorganic Chemistry'
_journal_page_first 2973
_journal_page_last 2982
_journal_paper_doi 10.1021/ic050058k
_journal_volume 44
_journal_year 2005
_chemical_formula_sum 'C12 H27 I4 N3 O Te2'
_chemical_formula_weight 992.17
_space_group_IT_number 14
_symmetry_cell_setting monoclinic
_symmetry_space_group_name_Hall '-P 2yn'
_symmetry_space_group_name_H-M 'P 1 21/n 1'
_atom_sites_solution_hydrogens geom
_atom_sites_solution_primary direct
_atom_sites_solution_secondary difmap
_audit_creation_method SHELXL-97
_cell_angle_alpha 90.00
_cell_angle_beta 105.33(3)
_cell_angle_gamma 90.00
_cell_formula_units_Z 4
_cell_length_a 9.113(2)
_cell_length_b 18.516(4)
_cell_length_c 15.918(3)
_cell_measurement_temperature 173(2)
_cell_volume 2590.4(10)
_computing_cell_refinement 'DENZO-SMN (Otwinowski & Minor, 1997)'
_computing_data_collection 'KappaCCD Server Software (Nonius, 1997)'
_computing_data_reduction DENZO-SMN
_computing_molecular_graphics 'DIAMOND (Brandenburg & Berndt, 1999)'
_computing_publication_material 'WINGX (Farrugia, 1999)'
_computing_structure_refinement 'SHELXL-97 (Sheldrick, 1997)'
_computing_structure_solution 'SHELXS97 (Sheldrick, 1997)'
_diffrn_ambient_temperature 173(2)
_diffrn_measured_fraction_theta_full 0.995
_diffrn_measured_fraction_theta_max 0.995
_diffrn_measurement_device_type 'Bruker Nonius Kappaccd'
_diffrn_radiation_monochromator graphite
_diffrn_radiation_source 'fine-focus sealed tube'
_diffrn_radiation_type MoK\a
_diffrn_radiation_wavelength 0.71069
_diffrn_reflns_av_R_equivalents 0.1048
_diffrn_reflns_av_sigmaI/netI 0.0745
_diffrn_reflns_limit_h_max 10
_diffrn_reflns_limit_h_min -10
_diffrn_reflns_limit_k_max 20
_diffrn_reflns_limit_k_min -20
_diffrn_reflns_limit_l_max 16
_diffrn_reflns_limit_l_min -17
_diffrn_reflns_number 12880
_diffrn_reflns_theta_full 23.25
_diffrn_reflns_theta_max 23.25
_diffrn_reflns_theta_min 2.57
_exptl_absorpt_coefficient_mu 7.024
_exptl_absorpt_correction_T_max 0.7203
_exptl_absorpt_correction_T_min 0.4620
_exptl_absorpt_correction_type multi-scan
_exptl_crystal_colour red
_exptl_crystal_density_diffrn 2.544
_exptl_crystal_density_method 'not measured'
_exptl_crystal_description needle
_exptl_crystal_F_000 1776
_exptl_crystal_size_max 0.13
_exptl_crystal_size_mid 0.05
_exptl_crystal_size_min 0.05
_refine_diff_density_max 4.470
_refine_diff_density_min -2.166
_refine_diff_density_rms 0.377
_refine_ls_extinction_coef 0.00027(7)
_refine_ls_extinction_expression Fc^*^=kFc[1+0.001xFc^2^\l^3^/sin(2\q)]^-1/4^
_refine_ls_extinction_method SHELXL
_refine_ls_goodness_of_fit_ref 1.114
_refine_ls_hydrogen_treatment mixed
_refine_ls_matrix_type full
_refine_ls_number_parameters 200
_refine_ls_number_reflns 3698
_refine_ls_number_restraints 0
_refine_ls_restrained_S_all 1.114
_refine_ls_R_factor_all 0.1128
_refine_ls_R_factor_gt 0.0850
_refine_ls_shift/su_max 0.000
_refine_ls_shift/su_mean 0.000
_refine_ls_structure_factor_coef Fsqd
_refine_ls_weighting_details 'calc w=1/[\s^2^(Fo^2^)+(0.0420P)^2^+267.8198P] where P=(Fo^2^+2Fc^2^)/3'
_refine_ls_weighting_scheme calc
_refine_ls_wR_factor_gt 0.2011
_refine_ls_wR_factor_ref 0.2168
_reflns_number_gt 2805
_reflns_number_total 3698
_reflns_threshold_expression >2sigma(I)
_cod_data_source_file ic050058ksi20050114_075231_1.cif
_cod_data_source_block cmpd3
_cod_original_cell_volume 2590.3(9)
_cod_database_code 4301063

loop_
_symmetry_equiv_pos_as_xyz
'x, y, z'
'-x+1/2, y+1/2, -z+1/2'
'-x, -y, -z'
'x-1/2, -y-1/2, z-1/2'

loop_
_atom_site_label
_atom_site_type_symbol
_atom_site_fract_x
_atom_site_fract_y
_atom_site_fract_z
_atom_site_U_iso_or_equiv
_atom_site_adp_type
_atom_site_occupancy
_atom_site_symmetry_multiplicity
_atom_site_calc_flag
_atom_site_refinement_flags
_atom_site_disorder_assembly
_atom_site_disorder_group
I1 I -0.0957(2) 0.21787(11) 0.57126(13) 0.0462(6) Uani 1 1 d . . .
I2 I -0.1913(3) 0.17858(12) 0.75052(15) 0.0549(6) Uani 1 1 d . . .
I3 I -0.2183(3) 0.02224(12) 0.76257(13) 0.0509(6) Uani 1 1 d . . .
I4 I -0.2249(3) -0.13295(12) 0.77883(15) 0.0566(6) Uani 1 1 d . . .
Te1 Te 0.0921(2) 0.04028(9) 0.44349(10) 0.0275(5) Uani 1 1 d . . .
Te2 Te 0.0589(2) 0.20488(9) 0.38983(10) 0.0282(5) Uani 1 1 d . . .
O1 O 0.083(2) 0.0326(9) 0.5601(10) 0.033(4) Uani 1 1 d . . .
N1 N -0.060(2) 0.1134(11) 0.3772(13) 0.031(5) Uani 1 1 d . . .
N2 N 0.191(2) 0.1410(11) 0.4754(12) 0.029(5) Uani 1 1 d . . .
N3 N -0.041(3) 0.2631(13) 0.4628(14) 0.042(6) Uani 1 1 d . . .
C10 C -0.211(3) 0.1030(14) 0.3101(17) 0.034(7) Uani 1 1 d . . .
C11 C -0.200(4) 0.0393(15) 0.2529(16) 0.044(8) Uani 1 1 d . . .
H11A H -0.1790 -0.0046 0.2885 0.052 Uiso 1 1 calc R . .
H11B H -0.1179 0.0475 0.2250 0.052 Uiso 1 1 calc R . .
H11C H -0.2966 0.0336 0.2081 0.052 Uiso 1 1 calc R . .
C12 C -0.331(4) 0.0954(19) 0.359(2) 0.054(8) Uani 1 1 d . . .
H12A H -0.3320 0.1388 0.3940 0.065 Uiso 1 1 calc R . .
H12B H -0.3084 0.0531 0.3973 0.065 Uiso 1 1 calc R . .
H12C H -0.4310 0.0893 0.3174 0.065 Uiso 1 1 calc R . .
C13 C -0.242(4) 0.169(2) 0.250(2) 0.076(12) Uani 1 1 d . . .
H13A H -0.2507 0.2124 0.2836 0.091 Uiso 1 1 calc R . .
H13B H -0.3374 0.1620 0.2043 0.091 Uiso 1 1 calc R . .
H13C H -0.1582 0.1753 0.2225 0.091 Uiso 1 1 calc R . .
C20 C 0.347(3) 0.1590(14) 0.5296(16) 0.028(6) Uani 1 1 d . . .
C21 C 0.339(4) 0.168(3) 0.626(2) 0.075(13) Uani 1 1 d . . .
H21A H 0.3004 0.1236 0.6451 0.090 Uiso 1 1 calc R . .
H21B H 0.2705 0.2082 0.6290 0.090 Uiso 1 1 calc R . .
H21C H 0.4408 0.1785 0.6631 0.090 Uiso 1 1 calc R . .
C22 C 0.410(4) 0.227(2) 0.500(2) 0.070(11) Uani 1 1 d . . .
H22A H 0.3428 0.2676 0.5022 0.084 Uiso 1 1 calc R . .
H22B H 0.4164 0.2205 0.4395 0.084 Uiso 1 1 calc R . .
H22C H 0.5118 0.2366 0.5375 0.084 Uiso 1 1 calc R . .
C23 C 0.452(3) 0.0958(18) 0.527(2) 0.048(8) Uani 1 1 d . . .
H23A H 0.4098 0.0518 0.5455 0.058 Uiso 1 1 calc R . .
H23B H 0.5527 0.1053 0.5655 0.058 Uiso 1 1 calc R . .
H23C H 0.4601 0.0894 0.4670 0.058 Uiso 1 1 calc R . .
C30 C -0.088(4) 0.3397(16) 0.4431(19) 0.045(8) Uani 1 1 d . . .
C31 C -0.255(5) 0.345(3) 0.427(3) 0.112(18) Uani 1 1 d . . .
H31A H -0.2864 0.3249 0.4758 0.135 Uiso 1 1 calc R . .
H31B H -0.3042 0.3189 0.3732 0.135 Uiso 1 1 calc R . .
H31C H -0.2850 0.3964 0.4194 0.135 Uiso 1 1 calc R . .
C32 C -0.022(5) 0.3928(19) 0.522(2) 0.067(11) Uani 1 1 d . . .
H32A H 0.0889 0.3934 0.5349 0.080 Uiso 1 1 calc R . .
H32B H -0.0534 0.3765 0.5730 0.080 Uiso 1 1 calc R . .
H32C H -0.0618 0.4416 0.5058 0.080 Uiso 1 1 calc R . .
C33 C -0.036(5) 0.3683(17) 0.365(2) 0.068(11) Uani 1 1 d . . .
H33A H 0.0752 0.3651 0.3783 0.081 Uiso 1 1 calc R . .
H33B H -0.0675 0.4188 0.3543 0.081 Uiso 1 1 calc R . .
H33C H -0.0819 0.3393 0.3135 0.081 Uiso 1 1 calc R . .

loop_
_atom_site_aniso_label
_atom_site_aniso_U_11
_atom_site_aniso_U_22
_atom_site_aniso_U_33
_atom_site_aniso_U_23
_atom_site_aniso_U_13
_atom_site_aniso_U_12
I1 0.0525(13) 0.0425(12) 0.0453(12) 0.0007(9) 0.0163(9) 0.0003(9)
I2 0.0603(15) 0.0485(13) 0.0552(13) -0.0029(10) 0.0139(11) 0.0012(11)
I3 0.0553(14) 0.0566(13) 0.0391(11) -0.0087(10) 0.0093(9) 0.0134(11)
I4 0.0632(15) 0.0552(14) 0.0544(13) -0.0034(11) 0.0205(11) 0.0069(11)
Te1 0.0326(10) 0.0251(9) 0.0247(9) 0.0025(7) 0.0073(7) 0.0006(7)
Te2 0.0326(10) 0.0253(9) 0.0269(9) 0.0047(7) 0.0082(7) -0.0013(8)
O1 0.059(13) 0.022(9) 0.015(8) 0.006(7) 0.004(8) -0.005(9)
N1 0.028(13) 0.033(13) 0.032(12) 0.005(10) 0.008(10) -0.005(10)
N2 0.031(13) 0.027(12) 0.023(11) -0.004(9) -0.003(9) 0.002(10)
N3 0.056(16) 0.043(14) 0.032(13) -0.006(11) 0.019(12) 0.012(12)
C10 0.034(16) 0.029(15) 0.036(15) 0.017(12) 0.004(12) 0.001(12)
C11 0.06(2) 0.046(18) 0.018(13) -0.006(13) -0.004(13) 0.001(16)
C12 0.05(2) 0.05(2) 0.06(2) 0.004(17) 0.015(17) 0.006(17)
C13 0.06(2) 0.11(3) 0.06(2) 0.02(2) -0.002(18) -0.01(2)
C20 0.015(13) 0.037(15) 0.033(14) -0.004(12) 0.011(11) -0.003(11)
C21 0.04(2) 0.14(4) 0.04(2) -0.01(2) 0.006(16) -0.03(2)
C22 0.04(2) 0.08(3) 0.07(2) 0.01(2) -0.017(18) -0.025(19)
C23 0.024(16) 0.06(2) 0.052(19) 0.001(16) -0.001(13) 0.002(15)
C30 0.045(19) 0.043(18) 0.040(17) 0.016(14) -0.001(14) -0.002(14)
C31 0.07(3) 0.13(4) 0.12(4) 0.00(3) 0.00(3) 0.02(3)
C32 0.09(3) 0.06(2) 0.05(2) 0.028(18) 0.04(2) 0.01(2)
C33 0.13(4) 0.038(19) 0.040(18) -0.013(15) 0.04(2) 0.02(2)

loop_
_atom_type_symbol
_atom_type_description
_atom_type_scat_dispersion_real
_atom_type_scat_dispersion_imag
_atom_type_scat_source
C C 0.0033 0.0016 'International Tables Vol C Tables 4.2.6.8 and 6.1.1.4'
H H 0.0000 0.0000 'International Tables Vol C Tables 4.2.6.8 and 6.1.1.4'
N N 0.0061 0.0033 'International Tables Vol C Tables 4.2.6.8 and 6.1.1.4'
O O 0.0106 0.0060 'International Tables Vol C Tables 4.2.6.8 and 6.1.1.4'
Te Te -0.5308 1.6751 'International Tables Vol C Tables 4.2.6.8 and 6.1.1.4'
I I -0.4742 1.8119 'International Tables Vol C Tables 4.2.6.8 and 6.1.1.4'

loop_
_geom_angle_atom_site_label_1
_geom_angle_atom_site_label_2
_geom_angle_atom_site_label_3
_geom_angle
_geom_angle_site_symmetry_1
_geom_angle_site_symmetry_3
_geom_angle_publ_flag
I4 I3 I2 176.46(11) . . ?
O1 Te1 N1 111.3(8) . . ?
O1 Te1 N2 87.4(7) . . ?
N1 Te1 N2 73.7(8) . . ?
O1 Te1 O1 75.3(8) . 3_556 ?
N1 Te1 O1 90.3(8) . 3_556 ?
N2 Te1 O1 150.5(8) . 3_556 ?
O1 Te1 Te1 39.9(5) . 3_556 ?
N1 Te1 Te1 102.8(6) . 3_556 ?
N2 Te1 Te1 123.3(6) . 3_556 ?
O1 Te1 Te1 35.4(4) 3_556 3_556 ?
O1 Te1 Te2 108.3(5) . . ?
N1 Te1 Te2 37.7(6) . . ?
N2 Te1 Te2 37.2(5) . . ?
O1 Te1 Te2 126.9(5) 3_556 . ?
Te1 Te1 Te2 125.83(9) 3_556 . ?
N2 Te2 N3 102.4(9) . . ?
N2 Te2 N1 76.9(9) . . ?
N3 Te2 N1 101.6(10) . . ?
N2 Te2 Te1 39.8(6) . . ?
N3 Te2 Te1 113.2(7) . . ?
N1 Te2 Te1 38.4(6) . . ?
Te1 O1 Te1 104.7(8) . 3_556 ?
C10 N1 Te2 123.2(15) . . ?
C10 N1 Te1 130.7(16) . . ?
Te2 N1 Te1 103.9(9) . . ?
C20 N2 Te2 125.7(16) . . ?
C20 N2 Te1 128.9(16) . . ?
Te2 N2 Te1 103.0(9) . . ?
C30 N3 Te2 123.2(19) . . ?
C30 N3 I1 115.9(18) . . ?
Te2 N3 I1 120.9(12) . . ?
C12 C10 C11 114(2) . . ?
C12 C10 N1 107(2) . . ?
C11 C10 N1 109(2) . . ?
C12 C10 C13 111(3) . . ?
C11 C10 C13 106(3) . . ?
N1 C10 C13 109(2) . . ?
N2 C20 C22 113(2) . . ?
N2 C20 C23 109(2) . . ?
C22 C20 C23 110(2) . . ?
N2 C20 C21 108(2) . . ?
C22 C20 C21 110(3) . . ?
C23 C20 C21 108(3) . . ?
C31 C30 N3 109(3) . . ?
C31 C30 C33 111(3) . . ?
N3 C30 C33 111(3) . . ?
C31 C30 C32 105(3) . . ?
N3 C30 C32 113(2) . . ?
C33 C30 C32 107(2) . . ?

loop_
_geom_bond_atom_site_label_1
_geom_bond_atom_site_label_2
_geom_bond_distance
_geom_bond_site_symmetry_2
_geom_bond_publ_flag
I1 N3 2.09(2) . ?
I2 I3 2.916(3) . ?
I3 I4 2.887(3) . ?
Te1 O1 1.884(15) . ?
Te1 N1 2.02(2) . ?
Te1 N2 2.07(2) . ?
Te1 O1 2.082(18) 3_556 ?
Te1 Te1 3.143(3) 3_556 ?
Te1 Te2 3.158(2) . ?
Te2 N2 1.96(2) . ?
Te2 N3 1.98(2) . ?
Te2 N1 1.99(2) . ?
O1 Te1 2.082(18) 3_556 ?
N1 C10 1.52(3) . ?
N2 C20 1.49(3) . ?
N3 C30 1.49(4) . ?
C10 C12 1.50(4) . ?
C10 C11 1.51(4) . ?
C10 C13 1.54(4) . ?
C20 C22 1.51(4) . ?
C20 C23 1.52(4) . ?
C20 C21 1.56(4) . ?
C30 C31 1.47(5) . ?
C30 C33 1.54(4) . ?
C30 C32 1.58(5) . ?

loop_
_geom_torsion_atom_site_label_1
_geom_torsion_atom_site_label_2
_geom_torsion_atom_site_label_3
_geom_torsion_atom_site_label_4
_geom_torsion
_geom_torsion_site_symmetry_1
_geom_torsion_site_symmetry_2
_geom_torsion_site_symmetry_3
_geom_torsion_site_symmetry_4
_geom_torsion_publ_flag
O1 Te1 Te2 N2 59.1(11) . . . . ?
N1 Te1 Te2 N2 160.7(14) . . . . ?
O1 Te1 Te2 N2 144.2(11) 3_556 . . . ?
Te1 Te1 Te2 N2 99.8(10) 3_556 . . . ?
O1 Te1 Te2 N3 -22.4(10) . . . . ?
N1 Te1 Te2 N3 79.2(12) . . . . ?
N2 Te1 Te2 N3 -81.5(13) . . . . ?
O1 Te1 Te2 N3 62.7(10) 3_556 . . . ?
Te1 Te1 Te2 N3 18.3(8) 3_556 . . . ?
O1 Te1 Te2 N1 -101.5(11) . . . . ?
N2 Te1 Te2 N1 -160.7(14) . . . . ?
O1 Te1 Te2 N1 -16.5(11) 3_556 . . . ?
Te1 Te1 Te2 N1 -60.9(10) 3_556 . . . ?
N1 Te1 O1 Te1 84.5(9) . . . 3_556 ?
N2 Te1 O1 Te1 155.8(9) . . . 3_556 ?
O1 Te1 O1 Te1 0.0 3_556 . . 3_556 ?
Te2 Te1 O1 Te1 124.5(6) . . . 3_556 ?
N2 Te2 N1 C10 -177(2) . . . . ?
N3 Te2 N1 C10 83(2) . . . . ?
Te1 Te2 N1 C10 -164(2) . . . . ?
N2 Te2 N1 Te1 -12.6(9) . . . . ?
N3 Te2 N1 Te1 -112.8(10) . . . . ?
O1 Te1 N1 C10 -105(2) . . . . ?
N2 Te1 N1 C10 175(2) . . . . ?
O1 Te1 N1 C10 -30(2) 3_556 . . . ?
Te1 Te1 N1 C10 -64(2) 3_556 . . . ?
Te2 Te1 N1 C10 163(3) . . . . ?
O1 Te1 N1 Te2 92.6(10) . . . . ?
N2 Te1 N1 Te2 12.0(8) . . . . ?
O1 Te1 N1 Te2 166.9(9) 3_556 . . . ?
Te1 Te1 N1 Te2 133.4(7) 3_556 . . . ?
N3 Te2 N2 C20 -85(2) . . . . ?
N1 Te2 N2 C20 176(2) . . . . ?
Te1 Te2 N2 C20 164(2) . . . . ?
N3 Te2 N2 Te1 111.4(10) . . . . ?
N1 Te2 N2 Te1 12.2(9) . . . . ?
O1 Te1 N2 C20 72(2) . . . . ?
N1 Te1 N2 C20 -175(2) . . . . ?
O1 Te1 N2 C20 125.4(19) 3_556 . . . ?
Te1 Te1 N2 C20 90.2(19) 3_556 . . . ?
Te2 Te1 N2 C20 -163(2) . . . . ?
O1 Te1 N2 Te2 -125.3(10) . . . . ?
N1 Te1 N2 Te2 -12.2(9) . . . . ?
O1 Te1 N2 Te2 -71.8(16) 3_556 . . . ?
Te1 Te1 N2 Te2 -107.0(7) 3_556 . . . ?
N2 Te2 N3 C30 148(2) . . . . ?
N1 Te2 N3 C30 -133(2) . . . . ?
Te1 Te2 N3 C30 -171.6(19) . . . . ?
N2 Te2 N3 I1 -34.6(15) . . . . ?
N1 Te2 N3 I1 44.4(15) . . . . ?
Te1 Te2 N3 I1 5.8(15) . . . . ?
Te2 N1 C10 C12 -113(2) . . . . ?
Te1 N1 C10 C12 87(3) . . . . ?
Te2 N1 C10 C11 123(2) . . . . ?
Te1 N1 C10 C11 -37(3) . . . . ?
Te2 N1 C10 C13 7(3) . . . . ?
Te1 N1 C10 C13 -153(2) . . . . ?
Te2 N2 C20 C22 -12(3) . . . . ?
Te1 N2 C20 C22 147(2) . . . . ?
Te2 N2 C20 C23 -134(2) . . . . ?
Te1 N2 C20 C23 25(3) . . . . ?
Te2 N2 C20 C21 109(3) . . . . ?
Te1 N2 C20 C21 -91(3) . . . . ?
Te2 N3 C30 C31 118(3) . . . . ?
I1 N3 C30 C31 -60(3) . . . . ?
Te2 N3 C30 C33 -5(3) . . . . ?
I1 N3 C30 C33 177(2) . . . . ?
Te2 N3 C30 C32 -126(2) . . . . ?
I1 N3 C30 C32 57(3) . . . . ?
